data_1563652
loop_
_publ_author_name
'Chen, Kuei-Bo'
'Lee, Chi-Shen'

_publ_section_title
;
 Experimental and theoretical studies of Sn3&#x2212;\dPb\dBi2Se6
 (\d=0.0--0.7)
;
_journal_issue 4
_journal_name_full 'Journal of Solid State Chemistry'
_journal_page_first 807
_journal_page_last 813
_journal_paper_doi 10.1016/j.jssc.2010.01.011
_journal_volume 183
_journal_year 2010
_chemical_formula_moiety 'Bi2 Pb0.70 Se6 Sn2.30'
_chemical_formula_sum 'Bi2 Pb0.7 Se6 Sn2.3'
_chemical_formula_weight 1309.74
_chemical_name_systematic 'tin lead bismuth selenium (2.3/0.7/2/6)'
_space_group_IT_number 62
_space_group_name_Hall '-P 2ac 2n'
_space_group_name_H-M_alt 'P n m a'
_symmetry_cell_setting orthorhombic
_symmetry_Int_Tables_number 62
_symmetry_space_group_name_Hall '-P 2ac 2n'
_symmetry_space_group_name_H-M 'P n m a'
_atom_sites_solution_hydrogens .
_atom_sites_solution_primary direct
_atom_sites_solution_secondary difmap
_cell_angle_alpha 90.00
_cell_angle_beta 90.00
_cell_angle_gamma 90.00
_cell_formula_units_Z 4
_cell_length_a 21.235(9)
_cell_length_b 4.1980(17)
_cell_length_c 13.846(6)
_cell_measurement_reflns_used 1746
_cell_measurement_temperature 298(2)
_cell_measurement_theta_max 28.33
_cell_measurement_theta_min 1.76
_cell_volume 1234.3(9)
_computing_cell_refinement 'Bruker Smart Apex'
_computing_data_collection 'Bruker Smart Apex'
_computing_data_reduction 'Bruker Smart Apex'
_computing_molecular_graphics 'Bruker Shelxtl'
_computing_publication_material 'Bruker Shelxtl'
_computing_structure_refinement 'SHELXL-97 (Sheldrick, 1997)'
_computing_structure_solution 'SHELXS-97 (Sheldrick, 1990)'
_diffrn_ambient_temperature 298(2)
_diffrn_measured_fraction_theta_full 0.998
_diffrn_measured_fraction_theta_max 0.998
_diffrn_measurement_device_type 'CCD area detector'
_diffrn_measurement_method 'phi and omega scan'
_diffrn_radiation_monochromator graphite
_diffrn_radiation_source 'fine-focus sealed tube'
_diffrn_radiation_type MoK\a
_diffrn_radiation_wavelength 0.71073
_diffrn_reflns_av_R_equivalents 0.0569
_diffrn_reflns_av_sigmaI/netI 0.0452
_diffrn_reflns_limit_h_max 27
_diffrn_reflns_limit_h_min -28
_diffrn_reflns_limit_k_max 5
_diffrn_reflns_limit_k_min -4
_diffrn_reflns_limit_l_max 18
_diffrn_reflns_limit_l_min -18
_diffrn_reflns_number 14065
_diffrn_reflns_theta_full 28.33
_diffrn_reflns_theta_max 28.33
_diffrn_reflns_theta_min 1.76
_exptl_absorpt_coefficient_mu 60.161
_exptl_absorpt_correction_T_max 0.165
_exptl_absorpt_correction_T_min 0.066
_exptl_absorpt_correction_type empirical
_exptl_absorpt_process_details
;
 The absorption correction used the SADABS program. 
 Sheldric, G. M. (1996). SADABS. Bruker Area Detector 
 Absorption Correction Software. University of Gottingen, Germany. 
;
_exptl_crystal_colour silver
_exptl_crystal_density_diffrn 7.048
_exptl_crystal_density_method 'not measured'
_exptl_crystal_description chunk
_exptl_crystal_F_000 2170
_exptl_crystal_size_max 0.08
_exptl_crystal_size_mid 0.04
_exptl_crystal_size_min 0.03
_refine_diff_density_max 2.942
_refine_diff_density_min -3.985
_refine_diff_density_rms 0.458
_refine_ls_extinction_coef 0
_refine_ls_extinction_method SHELXL
_refine_ls_goodness_of_fit_ref 1.114
_refine_ls_hydrogen_treatment .
_refine_ls_matrix_type full
_refine_ls_number_parameters 72
_refine_ls_number_reflns 1746
_refine_ls_number_restraints 0
_refine_ls_restrained_S_all 1.114
_refine_ls_R_factor_all 0.0741
_refine_ls_R_factor_gt 0.0493
_refine_ls_shift/su_max 0.000
_refine_ls_shift/su_mean 0.000
_refine_ls_structure_factor_coef Fsqd
_refine_ls_weighting_details 'calc w=1/[\s^2^(Fo^2^)+(0.0000P)^2^+53.3744P] where P=(Fo^2^+2Fc^2^)/3'
_refine_ls_weighting_scheme calc
_refine_ls_wR_factor_gt 0.0975
_refine_ls_wR_factor_ref 0.1093
_reflns_number_gt 1168
_reflns_number_total 1746
_reflns_threshold_expression >2sigma(I)
_cod_data_source_file JSSC-2010-183-807.cif
_cod_data_source_block Sn2.3Pb0.7Bi2Se6
_cod_depositor_comments
;
The following automatic conversions were performed:

data item '_geom_bond_publ_flag' value 'No' was changed to 'no' in
accordance with the built-in table derived from the CIF Core
dictionary named 'cif_core.dic' version 2.4.5 last updated on
2014-11-21 (28 times).

data item '_geom_bond_publ_flag' value 'Yes' was changed to 'yes' in
accordance with the built-in table derived from the CIF Core
dictionary named 'cif_core.dic' version 2.4.5 last updated on
2014-11-21 (24 times).

Automatic conversion script
Id: cif_fix_values 8369 2020-08-20 11:38:08Z andrius 
;
_cod_original_formula_sum 'Bi2 Pb0.70 Se6 Sn2.30'
_cod_database_code 1563652

loop_
_symmetry_equiv_pos_as_xyz
'x, y, z'
'-x+1/2, -y, z+1/2'
'-x, y+1/2, -z'
'x+1/2, -y+1/2, -z+1/2'
'-x, -y, -z'
'x-1/2, y, -z-1/2'
'x, -y-1/2, z'
'-x-1/2, y-1/2, z-1/2'

loop_
_atom_site_label
_atom_site_type_symbol
_atom_site_fract_x
_atom_site_fract_y
_atom_site_fract_z
_atom_site_U_iso_or_equiv
_atom_site_adp_type
_atom_site_occupancy
_atom_site_symmetry_multiplicity
_atom_site_calc_flag
_atom_site_refinement_flags
_atom_site_disorder_assembly
_atom_site_disorder_group
Bi1 Bi 0.36551(4) 0.2500 0.16456(8) 0.0210(4) Uani 0.492(11) 2 d SP . .
Sn1 Sn 0.36551(4) 0.2500 0.16456(8) 0.0210(4) Uani 0.508(11) 2 d SP . .
Bi2 Bi 0.04981(4) -0.7500 -0.11167(6) 0.0185(3) Uani 0.674(11) 2 d SP . .
Sn2 Sn 0.04981(4) -0.7500 -0.11167(6) 0.0185(3) Uani 0.326(11) 2 d SP . .
Bi3 Bi 0.13135(5) 0.2500 0.16438(8) 0.0250(4) Uani 0.422(11) 2 d SP . .
Sn3 Sn 0.13135(5) 0.2500 0.16438(8) 0.0250(4) Uani 0.578(11) 2 d SP . .
Bi4 Bi 0.45051(4) -0.7500 -0.11137(7) 0.0225(3) Uani 0.646(12) 2 d SP . .
Sn4 Sn 0.45051(4) -0.7500 -0.11137(7) 0.0225(3) Uani 0.354(12) 2 d SP . .
Pb5 Pb 0.25346(8) -0.2500 -0.06762(9) 0.0629(6) Uani 0.666(13) 2 d SP . .
Sn5 Sn 0.25346(8) -0.2500 -0.06762(9) 0.0629(6) Uani 0.334(13) 2 d SP . .
Se6 Se 0.24842(10) 0.2500 0.07474(13) 0.0239(4) Uani 1 2 d S . .
Se7 Se 0.09288(10) -0.2500 0.01595(15) 0.0240(5) Uani 1 2 d S . .
Se8 Se 0.33278(9) -0.2500 0.29875(14) 0.0182(5) Uani 1 2 d S . .
Se9 Se 0.40296(10) -0.2500 0.01572(15) 0.0251(5) Uani 1 2 d S . .
Se10 Se 0.49939(10) 0.2500 0.24808(17) 0.0170(4) Uani 1 2 d S . .
Se11 Se 0.16494(9) -0.2500 0.29711(14) 0.0180(5) Uani 1 2 d S . .

loop_
_atom_site_aniso_label
_atom_site_aniso_U_11
_atom_site_aniso_U_22
_atom_site_aniso_U_33
_atom_site_aniso_U_23
_atom_site_aniso_U_13
_atom_site_aniso_U_12
Bi1 0.0277(6) 0.0147(6) 0.0206(6) 0.000 0.0026(4) 0.000
Sn1 0.0277(6) 0.0147(6) 0.0206(6) 0.000 0.0026(4) 0.000
Bi2 0.0239(5) 0.0131(5) 0.0187(5) 0.000 -0.0001(3) 0.000
Sn2 0.0239(5) 0.0131(5) 0.0187(5) 0.000 -0.0001(3) 0.000
Bi3 0.0301(7) 0.0191(6) 0.0258(6) 0.000 -0.0019(5) 0.000
Sn3 0.0301(7) 0.0191(6) 0.0258(6) 0.000 -0.0019(5) 0.000
Bi4 0.0290(6) 0.0162(5) 0.0223(5) 0.000 0.0003(4) 0.000
Sn4 0.0290(6) 0.0162(5) 0.0223(5) 0.000 0.0003(4) 0.000
Pb5 0.1165(14) 0.0277(6) 0.0445(7) 0.000 -0.0001(9) 0.000
Sn5 0.1165(14) 0.0277(6) 0.0445(7) 0.000 -0.0001(9) 0.000
Se6 0.0251(9) 0.0211(9) 0.0256(8) 0.000 -0.0016(9) 0.000
Se7 0.0434(13) 0.0119(10) 0.0167(10) 0.000 -0.0096(9) 0.000
Se8 0.0195(9) 0.0157(10) 0.0195(10) 0.000 0.0013(7) 0.000
Se9 0.0423(12) 0.0121(11) 0.0209(10) 0.000 0.0085(9) 0.000
Se10 0.0174(8) 0.0122(7) 0.0213(8) 0.000 0.0047(6) 0.000
Se11 0.0218(9) 0.0133(10) 0.0191(10) 0.000 -0.0010(7) 0.000

loop_
_atom_type_symbol
_atom_type_description
_atom_type_scat_dispersion_real
_atom_type_scat_dispersion_imag
_atom_type_scat_source
Se Se -0.0929 2.2259 'International Tables Vol C Tables 4.2.6.8 and 6.1.1.4'
Sn Sn -0.6537 1.4246 'International Tables Vol C Tables 4.2.6.8 and 6.1.1.4'
Pb Pb -3.3944 10.1111 'International Tables Vol C Tables 4.2.6.8 and 6.1.1.4'
Bi Bi -4.1077 10.2566 'International Tables Vol C Tables 4.2.6.8 and 6.1.1.4'

loop_
_geom_angle_atom_site_label_1
_geom_angle_atom_site_label_2
_geom_angle_atom_site_label_3
_geom_angle
_geom_angle_site_symmetry_1
_geom_angle_site_symmetry_3
Se6 Bi1 Se8 94.16(5) . 1_565
Se6 Bi1 Se8 94.16(5) . .
Se8 Bi1 Se8 93.23(7) 1_565 .
Se6 Bi1 Se9 86.04(6) . .
Se8 Bi1 Se9 176.89(5) 1_565 .
Se8 Bi1 Se9 89.84(5) . .
Se6 Bi1 Se9 86.04(6) . 1_565
Se8 Bi1 Se9 89.84(5) 1_565 1_565
Se8 Bi1 Se9 176.89(5) . 1_565
Se9 Bi1 Se9 87.08(7) . 1_565
Se6 Bi1 Se10 175.56(7) . .
Se8 Bi1 Se10 88.89(5) 1_565 .
Se8 Bi1 Se10 88.89(5) . .
Se9 Bi1 Se10 90.75(6) . .
Se9 Bi1 Se10 90.75(6) 1_565 .
Se8 Bi2 Se7 89.37(6) 2_544 .
Se8 Bi2 Se7 89.37(6) 2_544 1_545
Se7 Bi2 Se7 93.06(7) . 1_545
Se8 Bi2 Se10 91.33(6) 2_544 2_544
Se7 Bi2 Se10 176.99(5) . 2_544
Se7 Bi2 Se10 89.88(5) 1_545 2_544
Se8 Bi2 Se10 91.33(6) 2_544 2_554
Se7 Bi2 Se10 89.88(5) . 2_554
Se7 Bi2 Se10 176.99(5) 1_545 2_554
Se10 Bi2 Se10 87.18(7) 2_544 2_554
Se6 Bi3 Se11 93.64(6) . 1_565
Se6 Bi3 Se11 93.64(6) . .
Se11 Bi3 Se11 93.60(7) 1_565 .
Se6 Bi3 Se7 86.48(6) . .
Se11 Bi3 Se7 176.69(5) 1_565 .
Se11 Bi3 Se7 89.70(5) . .
Se6 Bi3 Se7 86.48(6) . 1_565
Se11 Bi3 Se7 89.70(5) 1_565 1_565
Se11 Bi3 Se7 176.69(5) . 1_565
Se7 Bi3 Se7 87.01(7) . 1_565
Se6 Bi3 Se10 176.86(7) . 6_556
Se11 Bi3 Se10 88.51(6) 1_565 6_556
Se11 Bi3 Se10 88.51(6) . 6_556
Se7 Bi3 Se10 91.24(6) . 6_556
Se7 Bi3 Se10 91.24(6) 1_565 6_556
Se11 Bi4 Se9 88.25(6) 2_544 .
Se11 Bi4 Se9 88.25(6) 2_544 1_545
Se9 Bi4 Se9 91.95(7) . 1_545
Se11 Bi4 Se10 91.44(6) 2_544 5_645
Se9 Bi4 Se10 178.02(5) . 5_645
Se9 Bi4 Se10 89.99(5) 1_545 5_645
Se11 Bi4 Se10 91.44(6) 2_544 5_655
Se9 Bi4 Se10 89.99(5) . 5_655
Se9 Bi4 Se10 178.02(5) 1_545 5_655
Se10 Bi4 Se10 88.06(7) 5_645 5_655
Se6 Pb5 Se6 93.52(7) . 1_545
Bi3 Se6 Bi1 126.90(8) . .
Bi3 Se6 Pb5 109.80(6) . .
Bi1 Se6 Pb5 105.83(7) . .
Bi3 Se6 Sn5 109.80(6) . 1_565
Bi1 Se6 Sn5 105.83(7) . 1_565
Pb5 Se6 Sn5 93.52(7) . 1_565
Bi3 Se6 Pb5 109.80(6) . 1_565
Bi1 Se6 Pb5 105.83(7) . 1_565
Pb5 Se6 Pb5 93.52(7) . 1_565
Bi2 Se7 Sn2 93.06(7) . 1_565
Bi2 Se7 Bi2 93.06(7) . 1_565
Bi2 Se7 Bi3 174.97(8) . .
Sn2 Se7 Bi3 89.83(4) 1_565 .
Bi2 Se7 Bi3 89.83(4) 1_565 .
Bi2 Se7 Sn3 89.83(4) . 1_545
Sn2 Se7 Sn3 174.97(8) 1_565 1_545
Bi2 Se7 Sn3 174.97(8) 1_565 1_545
Bi3 Se7 Sn3 87.01(7) . 1_545
Bi2 Se7 Bi3 89.83(4) . 1_545
Sn2 Se7 Bi3 174.97(8) 1_565 1_545
Bi2 Se7 Bi3 174.97(8) 1_565 1_545
Bi3 Se7 Bi3 87.01(7) . 1_545
Sn2 Se8 Sn1 94.07(6) 2_545 1_545
Bi2 Se8 Sn1 94.07(6) 2_545 1_545
Sn2 Se8 Bi1 94.07(6) 2_545 1_545
Bi2 Se8 Bi1 94.07(6) 2_545 1_545
Sn2 Se8 Bi1 94.07(6) 2_545 .
Bi2 Se8 Bi1 94.07(6) 2_545 .
Sn1 Se8 Bi1 93.23(7) 1_545 .
Bi1 Se8 Bi1 93.23(7) 1_545 .
Bi4 Se9 Sn4 91.95(7) . 1_565
Bi4 Se9 Bi4 91.95(7) . 1_565
Bi4 Se9 Bi1 173.33(9) . .
Sn4 Se9 Bi1 90.15(4) 1_565 .
Bi4 Se9 Bi1 90.15(4) 1_565 .
Bi4 Se9 Bi1 90.15(4) . 1_545
Sn4 Se9 Bi1 173.33(9) 1_565 1_545
Bi4 Se9 Bi1 173.33(9) 1_565 1_545
Bi1 Se9 Bi1 87.08(7) . 1_545
Bi4 Se9 Sn1 90.15(4) . 1_545
Sn4 Se9 Sn1 173.33(9) 1_565 1_545
Bi4 Se9 Sn1 173.33(9) 1_565 1_545
Bi1 Se9 Sn1 87.08(7) . 1_545
Sn4 Se10 Sn4 88.06(7) 5_645 5_655
Bi4 Se10 Sn4 88.06(7) 5_645 5_655
Sn4 Se10 Bi4 88.06(7) 5_645 5_655
Bi4 Se10 Bi4 88.06(7) 5_645 5_655
Sn4 Se10 Bi2 179.12(9) 5_645 2
Bi4 Se10 Bi2 179.12(9) 5_645 2
Sn4 Se10 Bi2 92.38(3) 5_655 2
Bi4 Se10 Bi2 92.38(3) 5_655 2
Sn4 Se10 Sn2 179.12(9) 5_645 2
Bi4 Se10 Sn2 179.12(9) 5_645 2
Sn4 Se10 Sn2 92.38(3) 5_655 2
Bi4 Se10 Sn2 92.38(3) 5_655 2
Sn4 Se10 Bi2 92.38(3) 5_645 2_545
Bi4 Se10 Bi2 92.38(3) 5_645 2_545
Sn4 Se10 Bi2 179.12(9) 5_655 2_545
Bi4 Se10 Bi2 179.12(9) 5_655 2_545
Bi2 Se10 Bi2 87.18(7) 2 2_545
Sn2 Se10 Bi2 87.18(7) 2 2_545
Sn4 Se10 Sn2 92.38(3) 5_645 2_545
Bi4 Se10 Sn2 92.38(3) 5_645 2_545
Sn4 Se10 Sn2 179.12(9) 5_655 2_545
Bi4 Se10 Sn2 179.12(9) 5_655 2_545
Sn2 Se10 Sn2 87.18(7) 2 2_545
Sn4 Se10 Bi3 85.73(6) 5_645 6_656
Bi4 Se10 Bi3 85.73(6) 5_645 6_656
Sn4 Se10 Bi3 85.73(6) 5_655 6_656
Bi4 Se10 Bi3 85.73(6) 5_655 6_656
Bi2 Se10 Bi3 93.54(6) 2 6_656
Sn2 Se10 Bi3 93.54(6) 2 6_656
Bi2 Se10 Bi3 93.54(6) 2_545 6_656
Sn2 Se10 Bi3 93.54(6) 2_545 6_656
Sn4 Se10 Sn3 85.73(6) 5_645 6_656
Bi4 Se10 Sn3 85.73(6) 5_645 6_656
Sn4 Se10 Sn3 85.73(6) 5_655 6_656
Bi4 Se10 Sn3 85.73(6) 5_655 6_656
Bi2 Se10 Sn3 93.54(6) 2 6_656
Sn2 Se10 Sn3 93.54(6) 2 6_656
Bi2 Se10 Sn3 93.54(6) 2_545 6_656
Sn2 Se10 Sn3 93.54(6) 2_545 6_656
Sn4 Se10 Bi1 95.17(6) 5_645 .
Bi4 Se10 Bi1 95.17(6) 5_645 .
Sn4 Se10 Bi1 95.17(6) 5_655 .
Bi4 Se10 Bi1 95.17(6) 5_655 .
Bi2 Se10 Bi1 85.55(5) 2 .
Sn2 Se10 Bi1 85.55(5) 2 .
Bi2 Se10 Bi1 85.55(5) 2_545 .
Sn2 Se10 Bi1 85.55(5) 2_545 .
Bi3 Se10 Bi1 178.75(9) 6_656 .
Sn3 Se10 Bi1 178.75(9) 6_656 .
Sn4 Se11 Sn3 94.19(6) 2_545 1_545
Bi4 Se11 Sn3 94.19(6) 2_545 1_545
Sn4 Se11 Bi3 94.19(6) 2_545 1_545
Bi4 Se11 Bi3 94.19(6) 2_545 1_545
Sn4 Se11 Bi3 94.19(6) 2_545 .
Bi4 Se11 Bi3 94.19(6) 2_545 .
Sn3 Se11 Bi3 93.60(7) 1_545 .
Bi3 Se11 Bi3 93.60(7) 1_545 .

loop_
_geom_bond_atom_site_label_1
_geom_bond_atom_site_label_2
_geom_bond_distance
_geom_bond_site_symmetry_2
_geom_bond_publ_flag
Bi1 Se6 2.780(3) . yes
Bi1 Se8 2.8881(17) 1_565 yes
Bi1 Se8 2.8881(17) . yes
Bi1 Se9 3.0472(19) . yes
Bi1 Se9 3.0472(19) 1_565 yes
Bi1 Se10 3.069(3) . yes
Bi2 Se8 2.785(2) 2_544 yes
Bi2 Se7 2.8922(17) . yes
Bi2 Se7 2.8922(17) 1_545 yes
Bi2 Se10 3.0443(19) 2_544 yes
Bi2 Se10 3.0443(19) 2_554 yes
Bi3 Se6 2.779(3) . yes
Bi3 Se11 2.8795(17) 1_565 yes
Bi3 Se11 2.8795(17) . yes
Bi3 Se7 3.0491(19) . yes
Bi3 Se7 3.0491(19) 1_565 yes
Bi3 Se10 3.053(3) 6_556 yes
Bi4 Se11 2.760(2) 2_544 yes
Bi4 Se9 2.9192(17) . yes
Bi4 Se9 2.9192(17) 1_545 yes
Bi4 Se10 3.0200(19) 5_645 yes
Bi4 Se10 3.0200(19) 5_655 yes
Pb5 Se6 2.8814(17) . yes
Pb5 Se6 2.8814(17) 1_545 yes
Se6 Sn5 2.8814(17) 1_565 no
Se6 Pb5 2.8814(17) 1_565 no
Se7 Sn2 2.8922(17) 1_565 no
Se7 Bi2 2.8922(17) 1_565 no
Se7 Sn3 3.0491(19) 1_545 no
Se7 Bi3 3.0491(19) 1_545 no
Se8 Sn2 2.785(2) 2_545 no
Se8 Bi2 2.785(2) 2_545 no
Se8 Sn1 2.8881(17) 1_545 no
Se8 Bi1 2.8881(17) 1_545 no
Se9 Sn4 2.9192(17) 1_565 no
Se9 Bi4 2.9192(17) 1_565 no
Se9 Bi1 3.0472(19) 1_545 no
Se9 Sn1 3.0472(19) 1_545 no
Se10 Sn4 3.0200(19) 5_645 no
Se10 Bi4 3.0200(19) 5_645 no
Se10 Sn4 3.0200(19) 5_655 no
Se10 Bi4 3.0200(19) 5_655 no
Se10 Bi2 3.0443(19) 2 no
Se10 Sn2 3.0443(19) 2 no
Se10 Bi2 3.0443(19) 2_545 no
Se10 Sn2 3.0443(19) 2_545 no
Se10 Bi3 3.053(3) 6_656 no
Se10 Sn3 3.053(3) 6_656 no
Se11 Sn4 2.760(2) 2_545 no
Se11 Bi4 2.760(2) 2_545 no
Se11 Sn3 2.8795(17) 1_545 no
Se11 Bi3 2.8795(17) 1_545 no
